data_7242672
loop_
_publ_author_name
'Brahma, Rinki'
'Baruah, Jubaraj B.'

_publ_section_title
;
 Intrinsic structural features of coordination polymers make an impact on
 dye selectivity
;
_journal_issue 21
_journal_name_full CrystEngComm
_journal_page_first 3812
_journal_page_last 3827
_journal_paper_doi 10.1039/D1CE00481F
_journal_volume 23
_journal_year 2021
_chemical_formula_sum 'C30 H32 N6 O8 Zn'
_chemical_formula_weight 669.98
_space_group_crystal_system orthorhombic
_space_group_IT_number 56
_space_group_name_Hall '-P 2ab 2ac'
_space_group_name_H-M_alt 'P c c n'
_atom_sites_solution_hydrogens mixed
_audit_creation_method SHELXL-2014/7
_audit_update_record
;
2021-02-15 deposited with the CCDC.	2021-04-19 downloaded from the CCDC.
;
_cell_angle_alpha 90
_cell_angle_beta 90
_cell_angle_gamma 90
_cell_formula_units_Z 4
_cell_length_a 11.700(4)
_cell_length_b 30.466(10)
_cell_length_c 8.959(3)
_cell_measurement_reflns_used 9257
_cell_measurement_temperature 296(2)
_cell_measurement_theta_max 27.01
_cell_measurement_theta_min 2.95
_cell_volume 3193.5(19)
_computing_structure_refinement 'SHELXL-2014/7 (Sheldrick, 2014)'
_diffrn_ambient_temperature 296(2)
_diffrn_measured_fraction_theta_full 1.000
_diffrn_measured_fraction_theta_max 0.997
_diffrn_measurement_device_type 'Bruker APEX-II CCD'
_diffrn_measurement_method '\f and \w scans'
_diffrn_radiation_type MoK\a
_diffrn_radiation_wavelength 0.71073
_diffrn_reflns_av_R_equivalents 0.0416
_diffrn_reflns_av_unetI/netI 0.0121
_diffrn_reflns_Laue_measured_fraction_full 1.000
_diffrn_reflns_Laue_measured_fraction_max 0.997
_diffrn_reflns_limit_h_max 15
_diffrn_reflns_limit_h_min -15
_diffrn_reflns_limit_k_max 40
_diffrn_reflns_limit_k_min -40
_diffrn_reflns_limit_l_max 11
_diffrn_reflns_limit_l_min -11
_diffrn_reflns_number 118757
_diffrn_reflns_point_group_measured_fraction_full 1.000
_diffrn_reflns_point_group_measured_fraction_max 0.997
_diffrn_reflns_theta_full 25.242
_diffrn_reflns_theta_max 28.343
_diffrn_reflns_theta_min 1.337
_exptl_absorpt_coefficient_mu 0.827
_exptl_absorpt_correction_T_max 0.718
_exptl_absorpt_correction_T_min 0.557
_exptl_absorpt_correction_type multi-scan
_exptl_absorpt_process_details multi-scan
_exptl_crystal_colour White
_exptl_crystal_density_diffrn 1.394
_exptl_crystal_description Block
_exptl_crystal_F_000 1392
_exptl_crystal_size_max 0.8
_exptl_crystal_size_mid 0.6
_exptl_crystal_size_min 0.4
_refine_diff_density_max 0.232
_refine_diff_density_min -0.466
_refine_diff_density_rms 0.055
_refine_ls_extinction_method none
_refine_ls_goodness_of_fit_ref 1.083
_refine_ls_hydrogen_treatment mixed
_refine_ls_matrix_type full
_refine_ls_number_parameters 218
_refine_ls_number_reflns 3979
_refine_ls_number_restraints 0
_refine_ls_restrained_S_all 1.083
_refine_ls_R_factor_all 0.0511
_refine_ls_R_factor_gt 0.0420
_refine_ls_shift/su_max 0.000
_refine_ls_shift/su_mean 0.000
_refine_ls_structure_factor_coef Fsqd
_refine_ls_weighting_details 'w=1/[\s^2^(Fo^2^)+(0.0100P)^2^+6.9000P] where P=(Fo^2^+2Fc^2^)/3'
_refine_ls_weighting_scheme calc
_refine_ls_wR_factor_gt 0.0873
_refine_ls_wR_factor_ref 0.0909
_reflns_Friedel_coverage 0.000
_reflns_number_gt 3324
_reflns_number_total 3979
_reflns_threshold_expression 'I > 2\s(I)'
_cod_data_source_file d1ce00481f2.cif
_cod_data_source_block CP-5
_cod_depositor_comments 'Adding full bibliography for 7242668--7242673.cif.'
_cod_original_cell_volume 3193.4(19)
_cod_database_code 7242672
_shelx_shelxl_version_number 2014/7
_shelx_space_group_comment
;
The symmetry employed for this shelxl refinement is uniquely defined
by the following loop, which should always be used as a source of
symmetry information in preference to the above space-group names.
They are only intended as comments.
;

loop_
_space_group_symop_operation_xyz
'x, y, z'
'-x+1/2, -y+1/2, z'
'-x, y+1/2, -z+1/2'
'x+1/2, -y, -z+1/2'
'-x, -y, -z'
'x-1/2, y-1/2, -z'
'x, -y-1/2, z-1/2'
'-x-1/2, y, z-1/2'

loop_
_atom_site_label
_atom_site_type_symbol
_atom_site_fract_x
_atom_site_fract_y
_atom_site_fract_z
_atom_site_U_iso_or_equiv
_atom_site_adp_type
_atom_site_occupancy
_atom_site_site_symmetry_order
_atom_site_calc_flag
_atom_site_refinement_flags_posn
_atom_site_refinement_flags_adp
_atom_site_refinement_flags_occupancy
_atom_site_disorder_assembly
_atom_site_disorder_group
Zn1 Zn 0.5000 0.5000 0.5000 0.01998(9) Uani 1 2 d S . P . .
O2 O 0.33762(14) 0.52884(6) 0.49908(19) 0.0274(3) Uani 1 1 d . . . . .
H2B H 0.3080 0.5258 0.5814 0.041 Uiso 1 1 calc R U . . .
O3 O 0.48821(14) 0.48615(6) 0.72544(17) 0.0296(4) Uani 1 1 d . . . . .
O4 O 0.30993(14) 0.50575(8) 0.78604(18) 0.0441(5) Uani 1 1 d . . . . .
O1 O 0.5827(2) 0.73692(6) 0.5634(2) 0.0454(5) Uani 1 1 d . . . . .
N3 N 0.56998(18) 0.56475(7) 0.5640(2) 0.0301(4) Uani 1 1 d . . . . .
N2 N 0.6320(2) 0.71553(7) 0.7945(2) 0.0372(5) Uani 1 1 d . . . . .
N1 N 0.5057(2) 0.77226(8) 0.7651(3) 0.0416(6) Uani 1 1 d . . . . .
C14 C 0.41196(19) 0.49624(9) 0.8179(2) 0.0277(5) Uani 1 1 d . . . . .
C15 C 0.44663(19) 0.49891(9) 0.9787(2) 0.0307(5) Uani 1 1 d . . . . .
H15 H 0.3898 0.4990 1.0512 0.037 Uiso 1 1 calc R U . . .
C7 C 0.5729(2) 0.74139(8) 0.7000(3) 0.0338(6) Uani 1 1 d . . . . .
C9 C 0.6624(2) 0.64266(8) 0.6773(3) 0.0312(5) Uani 1 1 d . . . . .
C13 C 0.7233(2) 0.61638(8) 0.5796(3) 0.0373(6) Uani 1 1 d . . . . .
H13 H 0.7968 0.6243 0.5504 0.045 Uiso 1 1 calc R U . . .
C8 C 0.7149(2) 0.68439(8) 0.7387(3) 0.0384(6) Uani 1 1 d . . . . .
H8A H 0.7669 0.6768 0.8189 0.046 Uiso 1 1 calc R U . . .
H8B H 0.7593 0.6983 0.6605 0.046 Uiso 1 1 calc R U . . .
C12 C 0.6740(2) 0.57829(8) 0.5256(3) 0.0349(6) Uani 1 1 d . . . . .
H12 H 0.7158 0.5613 0.4589 0.042 Uiso 1 1 calc R U . . .
C11 C 0.5115(2) 0.59017(9) 0.6589(3) 0.0419(7) Uani 1 1 d . . . . .
H11 H 0.4386 0.5813 0.6874 0.050 Uiso 1 1 calc R U . . .
C10 C 0.5540(3) 0.62893(9) 0.7164(3) 0.0435(7) Uani 1 1 d . . . . .
H10 H 0.5098 0.6457 0.7812 0.052 Uiso 1 1 calc R U . . .
C4 C 0.4445(3) 0.80548(9) 0.6884(3) 0.0417(6) Uani 1 1 d . . . . .
C5 C 0.3768(3) 0.79616(12) 0.5662(4) 0.0581(9) Uani 1 1 d . . . . .
H5 H 0.3718 0.7675 0.5306 0.070 Uiso 1 1 calc R U . . .
C3 C 0.4504(3) 0.84804(11) 0.7409(5) 0.0606(9) Uani 1 1 d . . . . .
H3 H 0.4961 0.8547 0.8228 0.073 Uiso 1 1 calc R U . . .
C2 C 0.3876(4) 0.88101(13) 0.6707(6) 0.0819(14) Uani 1 1 d . . . . .
H2 H 0.3907 0.9096 0.7066 0.098 Uiso 1 1 calc R U . . .
C1 C 0.3216(4) 0.87134(16) 0.5491(6) 0.0902(15) Uani 1 1 d . . . . .
H1 H 0.2801 0.8934 0.5021 0.108 Uiso 1 1 calc R U . . .
C6 C 0.3166(4) 0.82935(16) 0.4967(5) 0.0824(13) Uani 1 1 d . . . . .
H6 H 0.2721 0.8230 0.4134 0.099 Uiso 1 1 calc R U . . .
H1A H 0.516(3) 0.7757(10) 0.852(4) 0.046(9) Uiso 1 1 d . . . . .
H2A H 0.630(3) 0.7200(9) 0.879(3) 0.035(8) Uiso 1 1 d . . . . .
H2C H 0.295(3) 0.5229(11) 0.433(4) 0.054(10) Uiso 1 1 d . . . . .

loop_
_atom_site_aniso_label
_atom_site_aniso_U_11
_atom_site_aniso_U_22
_atom_site_aniso_U_33
_atom_site_aniso_U_23
_atom_site_aniso_U_13
_atom_site_aniso_U_12
Zn1 0.01748(16) 0.02836(18) 0.01409(15) -0.00452(15) 0.00046(13) 0.00053(14)
O2 0.0196(7) 0.0420(9) 0.0205(8) -0.0049(8) -0.0024(7) 0.0025(7)
O3 0.0262(8) 0.0505(10) 0.0120(7) -0.0012(7) 0.0026(6) 0.0086(8)
O4 0.0211(8) 0.0942(16) 0.0170(8) -0.0024(10) 0.0008(7) 0.0062(10)
O1 0.0689(14) 0.0482(12) 0.0192(8) 0.0014(8) -0.0047(9) -0.0013(11)
N3 0.0283(10) 0.0311(10) 0.0310(10) -0.0076(9) 0.0013(9) -0.0025(9)
N2 0.0618(16) 0.0306(11) 0.0191(10) -0.0013(9) -0.0073(10) -0.0031(10)
N1 0.0601(16) 0.0427(13) 0.0219(11) -0.0010(10) -0.0037(11) 0.0010(12)
C14 0.0234(11) 0.0445(14) 0.0151(9) 0.0000(10) 0.0008(8) -0.0011(10)
C15 0.0249(11) 0.0544(15) 0.0129(10) -0.0015(10) 0.0027(8) 0.0024(11)
C7 0.0491(15) 0.0287(13) 0.0235(11) 0.0018(9) -0.0049(11) -0.0118(11)
C9 0.0364(13) 0.0282(12) 0.0290(12) 0.0004(10) -0.0055(10) -0.0045(10)
C13 0.0301(13) 0.0354(13) 0.0464(16) -0.0016(12) 0.0066(12) -0.0070(11)
C8 0.0464(16) 0.0319(13) 0.0369(14) 0.0006(11) -0.0087(12) -0.0105(11)
C12 0.0346(13) 0.0343(13) 0.0359(14) -0.0061(11) 0.0088(11) -0.0003(11)
C11 0.0330(14) 0.0406(15) 0.0521(17) -0.0184(13) 0.0125(13) -0.0096(12)
C10 0.0425(16) 0.0399(15) 0.0482(17) -0.0193(13) 0.0148(14) -0.0082(12)
C4 0.0468(16) 0.0400(15) 0.0382(15) 0.0029(12) 0.0036(13) -0.0013(13)
C5 0.059(2) 0.060(2) 0.055(2) -0.0034(17) -0.0148(17) 0.0100(17)
C3 0.065(2) 0.0473(18) 0.070(2) -0.0082(17) 0.0023(19) -0.0034(17)
C2 0.091(3) 0.044(2) 0.111(4) 0.006(2) 0.018(3) 0.011(2)
C1 0.092(3) 0.080(3) 0.099(4) 0.026(3) 0.001(3) 0.038(3)
C6 0.076(3) 0.098(3) 0.073(3) 0.005(3) -0.019(2) 0.030(3)

loop_
_atom_type_symbol
_atom_type_description
_atom_type_scat_dispersion_real
_atom_type_scat_dispersion_imag
_atom_type_scat_source
C C 0.0033 0.0016 'International Tables Vol C Tables 4.2.6.8 and 6.1.1.4'
H H 0.0000 0.0000 'International Tables Vol C Tables 4.2.6.8 and 6.1.1.4'
N N 0.0061 0.0033 'International Tables Vol C Tables 4.2.6.8 and 6.1.1.4'
O O 0.0106 0.0060 'International Tables Vol C Tables 4.2.6.8 and 6.1.1.4'
Zn Zn 0.2839 1.4301 'International Tables Vol C Tables 4.2.6.8 and 6.1.1.4'

loop_
_geom_angle_atom_site_label_1
_geom_angle_atom_site_label_2
_geom_angle_atom_site_label_3
_geom_angle
_geom_angle_site_symmetry_1
_geom_angle_site_symmetry_3
_geom_angle_publ_flag
O3 Zn1 O3 180.0 . 5_666 ?
O3 Zn1 O2 91.66(7) . . ?
O3 Zn1 O2 88.34(7) 5_666 . ?
O3 Zn1 O2 88.34(7) . 5_666 ?
O3 Zn1 O2 91.66(7) 5_666 5_666 ?
O2 Zn1 O2 180.0 . 5_666 ?
O3 Zn1 N3 92.66(8) . 5_666 ?
O3 Zn1 N3 87.35(8) 5_666 5_666 ?
O2 Zn1 N3 92.14(8) . 5_666 ?
O2 Zn1 N3 87.85(8) 5_666 5_666 ?
O3 Zn1 N3 87.35(8) . . ?
O3 Zn1 N3 92.65(8) 5_666 . ?
O2 Zn1 N3 87.85(8) . . ?
O2 Zn1 N3 92.15(8) 5_666 . ?
N3 Zn1 N3 180.0 5_666 . ?
Zn1 O2 H2B 109.5 . . ?
Zn1 O2 H2C 119(2) . . ?
H2B O2 H2C 112.1 . . ?
C14 O3 Zn1 129.92(15) . . ?
C12 N3 C11 116.9(2) . . ?
C12 N3 Zn1 123.25(17) . . ?
C11 N3 Zn1 119.44(17) . . ?
C7 N2 C8 120.7(2) . . ?
C7 N2 H2A 120(2) . . ?
C8 N2 H2A 118(2) . . ?
C7 N1 C4 125.4(2) . . ?
C7 N1 H1A 115(2) . . ?
C4 N1 H1A 117(2) . . ?
O3 C14 O4 125.4(2) . . ?
O3 C14 C15 117.1(2) . . ?
O4 C14 C15 117.5(2) . . ?
C15 C15 C14 122.8(3) 5_667 . ?
C15 C15 H15 118.6 5_667 . ?
C14 C15 H15 118.6 . . ?
O1 C7 N2 120.7(3) . . ?
O1 C7 N1 123.7(3) . . ?
N2 C7 N1 115.6(2) . . ?
C10 C9 C13 117.3(2) . . ?
C10 C9 C8 122.3(2) . . ?
C13 C9 C8 120.5(2) . . ?
C12 C13 C9 119.5(2) . . ?
C12 C13 H13 120.3 . . ?
C9 C13 H13 120.3 . . ?
N2 C8 C9 113.9(2) . . ?
N2 C8 H8A 108.8 . . ?
C9 C8 H8A 108.8 . . ?
N2 C8 H8B 108.8 . . ?
C9 C8 H8B 108.8 . . ?
H8A C8 H8B 107.7 . . ?
N3 C12 C13 123.4(2) . . ?
N3 C12 H12 118.3 . . ?
C13 C12 H12 118.3 . . ?
N3 C11 C10 123.2(3) . . ?
N3 C11 H11 118.4 . . ?
C10 C11 H11 118.4 . . ?
C11 C10 C9 119.6(3) . . ?
C11 C10 H10 120.2 . . ?
C9 C10 H10 120.2 . . ?
C5 C4 C3 119.5(3) . . ?
C5 C4 N1 121.8(3) . . ?
C3 C4 N1 118.7(3) . . ?
C6 C5 C4 120.0(4) . . ?
C6 C5 H5 120.0 . . ?
C4 C5 H5 120.0 . . ?
C4 C3 C2 119.8(4) . . ?
C4 C3 H3 120.1 . . ?
C2 C3 H3 120.1 . . ?
C1 C2 C3 120.1(4) . . ?
C1 C2 H2 119.9 . . ?
C3 C2 H2 119.9 . . ?
C6 C1 C2 120.0(4) . . ?
C6 C1 H1 120.0 . . ?
C2 C1 H1 120.0 . . ?
C1 C6 C5 120.7(4) . . ?
C1 C6 H6 119.7 . . ?
C5 C6 H6 119.7 . . ?

loop_
_geom_bond_atom_site_label_1
_geom_bond_atom_site_label_2
_geom_bond_distance
_geom_bond_site_symmetry_2
_geom_bond_publ_flag
Zn1 O3 2.0679(17) . ?
Zn1 O3 2.0679(17) 5_666 ?
Zn1 O2 2.0933(17) . ?
Zn1 O2 2.0933(17) 5_666 ?
Zn1 N3 2.211(2) 5_666 ?
Zn1 N3 2.211(2) . ?
O2 H2B 0.8200 . ?
O2 H2C 0.80(3) . ?
O3 C14 1.256(3) . ?
O4 C14 1.261(3) . ?
O1 C7 1.236(3) . ?
N3 C12 1.330(3) . ?
N3 C11 1.338(3) . ?
N2 C7 1.347(3) . ?
N2 C8 1.446(4) . ?
N2 H2A 0.77(3) . ?
N1 C7 1.358(4) . ?
N1 C4 1.418(4) . ?
N1 H1A 0.79(3) . ?
C14 C15 1.498(3) . ?
C15 C15 1.308(5) 5_667 ?
C15 H15 0.9300 . ?
C9 C10 1.381(4) . ?
C9 C13 1.384(4) . ?
C9 C8 1.515(3) . ?
C13 C12 1.383(4) . ?
C13 H13 0.9300 . ?
C8 H8A 0.9700 . ?
C8 H8B 0.9700 . ?
C12 H12 0.9300 . ?
C11 C10 1.381(4) . ?
C11 H11 0.9300 . ?
C10 H10 0.9300 . ?
C4 C5 1.381(4) . ?
C4 C3 1.381(4) . ?
C5 C6 1.381(5) . ?
C5 H5 0.9300 . ?
C3 C2 1.394(6) . ?
C3 H3 0.9300 . ?
C2 C1 1.368(7) . ?
C2 H2 0.9300 . ?
C1 C6 1.364(6) . ?
C1 H1 0.9300 . ?
C6 H6 0.9300 . ?
